data_7060958
loop_
_publ_author_name
'Kotov, Vitalii Yu.'
'Buikin, Pert A.'
'Ilyukhin, Andrey B.'
'Korlyukov, Alexander A.'
'Dorovatovskii, Pavel V.'

_publ_section_title
;
 Synthesis and first-principles study of structural, electronic and
 optical properties of tetragonal hybrid halobismuthathes
 [Py2(XK)]2[Bi2Br10&#x2212;xIx]
;
_journal_issue 39
_journal_name_full 'New Journal of Chemistry'
_journal_page_first 18349
_journal_page_last 18357
_journal_paper_doi 10.1039/D1NJ02390J
_journal_volume 45
_journal_year 2021
_chemical_formula_moiety 'C18 H18 N2, 2(I3)'
_chemical_formula_sum 'C18 H18 I6 N2'
_chemical_formula_weight 1023.74
_space_group_IT_number 14
_space_group_name_Hall '-P 2yn'
_space_group_name_H-M_alt 'P 1 21/n 1'
_symmetry_cell_setting monoclinic
_symmetry_Int_Tables_number 14
_symmetry_space_group_name_Hall '-P 2yn'
_symmetry_space_group_name_H-M 'P 1 21/n 1'
_atom_sites_solution_hydrogens geom
_audit_conform_dict_location ftp://ftp.iucr.org/pub/cif_core.dic
_audit_conform_dict_name cif_core.dic
_audit_conform_dict_version 2.4.3
_audit_creation_date 2018-11-14T00:04:14-00:00
_audit_creation_method 'WinGX routine CIF_UPDATE'
_audit_update_record
;
2021-02-22 deposited with the CCDC.	2021-08-31 downloaded from the CCDC.
;
_cell_angle_alpha 90
_cell_angle_beta 94.1760(10)
_cell_angle_gamma 90
_cell_formula_units_Z 2
_cell_length_a 9.3297(2)
_cell_length_b 8.3343(2)
_cell_length_c 16.1878(3)
_cell_measurement_reflns_used 9953
_cell_measurement_temperature 150(2)
_cell_measurement_theta_max 33.18
_cell_measurement_theta_min 2.19
_cell_volume 1255.37(5)
_computing_cell_refinement 'Bruker SAINT'
_computing_data_collection 'Bruker APEX3'
_computing_data_reduction 'Bruker SAINT'
_computing_molecular_graphics 'Bruker SHELXTL'
_computing_publication_material 'Bruker SHELXTL'
_computing_structure_refinement 'SHELXL-2018/1 (Sheldrick, 2018)'
_computing_structure_solution 'SHELXS-2018 (Sheldrick, 2015)'
_diffrn_ambient_temperature 150(2)
_diffrn_measured_fraction_theta_full 0.98
_diffrn_measured_fraction_theta_max 0.9
_diffrn_measurement_device_type 'Bruker APEX-II CCD'
_diffrn_measurement_method '\f and \w scans'
_diffrn_radiation_monochromator graphite
_diffrn_radiation_type MoK\a
_diffrn_radiation_wavelength 0.71073
_diffrn_reflns_av_R_equivalents 0.0233
_diffrn_reflns_av_unetI/netI 0.0208
_diffrn_reflns_Laue_measured_fraction_full 0.98
_diffrn_reflns_Laue_measured_fraction_max 0.9
_diffrn_reflns_limit_h_max 14
_diffrn_reflns_limit_h_min -13
_diffrn_reflns_limit_k_max 11
_diffrn_reflns_limit_k_min -9
_diffrn_reflns_limit_l_max 21
_diffrn_reflns_limit_l_min -22
_diffrn_reflns_number 17611
_diffrn_reflns_point_group_measured_fraction_full 0.98
_diffrn_reflns_point_group_measured_fraction_max 0.9
_diffrn_reflns_theta_full 25.242
_diffrn_reflns_theta_max 33.201
_diffrn_reflns_theta_min 3.282
_diffrn_standards_number 0
_exptl_absorpt_coefficient_mu 7.43
_exptl_absorpt_correction_T_max 0.2693
_exptl_absorpt_correction_T_min 0.1769
_exptl_absorpt_correction_type multi-scan
_exptl_absorpt_process_details
;
 SADABS 2016/2: Krause, L., Herbst-Irmer, R., Sheldrick G.M. & Stalke D.,
 J. Appl. Cryst. 48 (2015) 3-10
;
_exptl_crystal_colour red
_exptl_crystal_density_diffrn 2.708
_exptl_crystal_description plate
_exptl_crystal_F_000 916
_exptl_crystal_size_max 0.3
_exptl_crystal_size_mid 0.3
_exptl_crystal_size_min 0.1
_refine_diff_density_max 0.724
_refine_diff_density_min -0.839
_refine_diff_density_rms 0.115
_refine_ls_extinction_method none
_refine_ls_goodness_of_fit_ref 1.152
_refine_ls_hydrogen_treatment constr
_refine_ls_matrix_type full
_refine_ls_number_parameters 118
_refine_ls_number_reflns 4328
_refine_ls_number_restraints 0
_refine_ls_restrained_S_all 1.152
_refine_ls_R_factor_all 0.0235
_refine_ls_R_factor_gt 0.021
_refine_ls_shift/su_max 0.002
_refine_ls_shift/su_mean 0
_refine_ls_structure_factor_coef Fsqd
_refine_ls_weighting_details 'w=1/[\s^2^(Fo^2^)+(0.0200P)^2^+1.0000P] where P=(Fo^2^+2Fc^2^)/3'
_refine_ls_weighting_scheme calc
_refine_ls_wR_factor_gt 0.0497
_refine_ls_wR_factor_ref 0.0506
_reflns_Friedel_coverage 0
_reflns_number_gt 4084
_reflns_number_total 4328
_reflns_threshold_expression 'I > 2\s(I)'
_cod_data_source_file d1nj02390j2.cif
_cod_data_source_block 4
_cod_depositor_comments 'Adding full bibliography for 7060957--7060960.cif.'
_cod_original_sg_symbol_H-M 'P 21/n'
_cod_database_code 7060958

loop_
_symmetry_equiv_pos_as_xyz
'x, y, z'
'-x+1/2, y+1/2, -z+1/2'
'-x, -y, -z'
'x-1/2, -y-1/2, z-1/2'

loop_
_atom_site_label
_atom_site_type_symbol
_atom_site_fract_x
_atom_site_fract_y
_atom_site_fract_z
_atom_site_U_iso_or_equiv
_atom_site_adp_type
_atom_site_occupancy
_atom_site_site_symmetry_order
_atom_site_calc_flag
_atom_site_refinement_flags_posn
_atom_site_refinement_flags_adp
_atom_site_refinement_flags_occupancy
_atom_site_disorder_assembly
_atom_site_disorder_group
I1 I 0.21863(2) 0.48802(2) 0.20388(2) 0.02532(4) Uani 1 1 d . . . . .
I2 I 0.45818(2) 0.63781(2) 0.12212(2) 0.02138(4) Uani 1 1 d . . . . .
I3 I 0.69863(2) 0.75122(2) 0.03666(2) 0.02834(5) Uani 1 1 d . . . . .
C1 C -0.1944(3) 0.3740(3) 0.18015(15) 0.0246(4) Uani 1 1 d . . . . .
H1A H -0.110984 0.439069 0.188619 0.03 Uiso 1 1 calc R U . . .
C2 C -0.2876(3) 0.3613(3) 0.24191(16) 0.0287(5) Uani 1 1 d . . . . .
H2A H -0.268917 0.417266 0.292682 0.034 Uiso 1 1 calc R U . . .
C3 C -0.4090(3) 0.2661(3) 0.22935(16) 0.0267(5) Uani 1 1 d . . . . .
H3A H -0.473803 0.254971 0.271629 0.032 Uiso 1 1 calc R U . . .
C4 C -0.4347(3) 0.1873(3) 0.15448(16) 0.0255(5) Uani 1 1 d . . . . .
H4A H -0.518206 0.122852 0.144636 0.031 Uiso 1 1 calc R U . . .
C5 C -0.3386(2) 0.2029(3) 0.09431(14) 0.0218(4) Uani 1 1 d . . . . .
H5A H -0.355614 0.148489 0.042966 0.026 Uiso 1 1 calc R U . . .
C6 C -0.1171(2) 0.3097(3) 0.04193(14) 0.0212(4) Uani 1 1 d . . . . .
H6A H -0.037008 0.38159 0.06115 0.025 Uiso 1 1 calc R U . . .
H6B H -0.166829 0.358026 -0.008132 0.025 Uiso 1 1 calc R U . . .
C7 C -0.0576(2) 0.1484(3) 0.02024(14) 0.0190(4) Uani 1 1 d . . . . .
C8 C 0.0305(2) 0.0644(3) 0.07876(14) 0.0206(4) Uani 1 1 d . . . . .
H8A H 0.051611 0.10826 0.132435 0.025 Uiso 1 1 calc R U . . .
C9 C 0.0875(2) -0.0838(3) 0.05849(14) 0.0212(4) Uani 1 1 d . . . . .
H9A H 0.14697 -0.141023 0.098514 0.025 Uiso 1 1 calc R U . . .
N1 N -0.21976(19) 0.2956(2) 0.10801(12) 0.0183(3) Uani 1 1 d . . . . .

loop_
_atom_site_aniso_label
_atom_site_aniso_U_11
_atom_site_aniso_U_22
_atom_site_aniso_U_33
_atom_site_aniso_U_23
_atom_site_aniso_U_13
_atom_site_aniso_U_12
I1 0.01870(7) 0.02955(8) 0.02818(8) 0.00094(5) 0.00490(6) -0.00254(5)
I2 0.01747(7) 0.02053(8) 0.02592(8) 0.00123(5) 0.00010(5) -0.00044(4)
I3 0.02378(8) 0.03051(9) 0.03141(9) -0.00200(6) 0.00672(6) -0.00884(6)
C1 0.0219(10) 0.0272(12) 0.0244(11) -0.0019(8) -0.0011(8) -0.0015(8)
C2 0.0295(12) 0.0324(13) 0.0241(12) -0.0017(9) 0.0021(9) 0.0014(9)
C3 0.0276(12) 0.0296(12) 0.0237(11) 0.0057(8) 0.0071(9) 0.0039(9)
C4 0.0210(10) 0.0248(12) 0.0309(12) 0.0046(9) 0.0035(9) -0.0016(8)
C5 0.0220(10) 0.0206(10) 0.0229(11) -0.0003(8) 0.0017(8) -0.0029(8)
C6 0.0193(10) 0.0211(11) 0.0239(11) 0.0015(8) 0.0067(8) -0.0018(7)
C7 0.0151(9) 0.0218(10) 0.0205(10) 0.0017(7) 0.0038(7) -0.0009(7)
C8 0.0179(9) 0.0256(11) 0.0182(10) 0.0001(7) 0.0009(7) 0.0003(7)
C9 0.0175(9) 0.0260(11) 0.0200(10) 0.0029(8) 0.0005(8) 0.0011(7)
N1 0.0172(8) 0.0174(8) 0.0207(9) 0.0015(6) 0.0031(6) 0.0012(6)

loop_
_atom_type_symbol
_atom_type_description
_atom_type_scat_dispersion_real
_atom_type_scat_dispersion_imag
_atom_type_scat_source
C C 0.0033 0.0016 'International Tables Vol C Tables 4.2.6.8 and 6.1.1.4'
H H 0 0 'International Tables Vol C Tables 4.2.6.8 and 6.1.1.4'
N N 0.0061 0.0033 'International Tables Vol C Tables 4.2.6.8 and 6.1.1.4'
I I -0.4742 1.8119 'International Tables Vol C Tables 4.2.6.8 and 6.1.1.4'

loop_
_geom_angle_atom_site_label_1
_geom_angle_atom_site_label_2
_geom_angle_atom_site_label_3
_geom_angle
_geom_angle_site_symmetry_1
_geom_angle_site_symmetry_3
_geom_angle_publ_flag
I3 I2 I1 174.110(7) . . ?
N1 C1 C2 120.9(2) . . ?
C1 C2 C3 119.4(2) . . ?
C4 C3 C2 119.2(2) . . ?
C5 C4 C3 119.6(2) . . ?
N1 C5 C4 120.3(2) . . ?
N1 C6 C7 111.37(18) . . ?
C9 C7 C8 119.7(2) 3 . ?
C9 C7 C6 120.4(2) 3 . ?
C8 C7 C6 119.9(2) . . ?
C9 C8 C7 120.1(2) . . ?
C7 C9 C8 120.3(2) 3 . ?
C1 N1 C5 120.6(2) . . ?
C1 N1 C6 120.21(19) . . ?
C5 N1 C6 119.17(19) . . ?

loop_
_geom_bond_atom_site_label_1
_geom_bond_atom_site_label_2
_geom_bond_distance
_geom_bond_site_symmetry_2
_geom_bond_publ_flag
I1 I2 2.9556(2) . ?
I2 I3 2.8796(2) . ?
C1 N1 1.344(3) . ?
C1 C2 1.376(4) . ?
C2 C3 1.386(4) . ?
C3 C4 1.384(4) . ?
C4 C5 1.377(3) . ?
C5 N1 1.356(3) . ?
C6 N1 1.492(3) . ?
C6 C7 1.505(3) . ?
C7 C9 1.393(3) 3 ?
C7 C8 1.397(3) . ?
C8 C9 1.393(3) . ?

loop_
_geom_hbond_atom_site_label_D
_geom_hbond_atom_site_label_H
_geom_hbond_atom_site_label_A
_geom_hbond_distance_DH
_geom_hbond_distance_HA
_geom_hbond_distance_DA
_geom_hbond_angle_DHA
_geom_hbond_site_symmetry_A
_geom_hbond_publ_flag
C1 H1A I1 0.95 3.09 3.960(2) 152.3 . yes
C2 H2A I3 0.95 3.12 3.734(3) 124.2 2_545 yes
C5 H5A I2 0.95 3.3 3.836(2) 118.1 3_565 yes

loop_
_geom_torsion_atom_site_label_1
_geom_torsion_atom_site_label_2
_geom_torsion_atom_site_label_3
_geom_torsion_atom_site_label_4
_geom_torsion
_geom_torsion_site_symmetry_1
_geom_torsion_site_symmetry_2
_geom_torsion_site_symmetry_3
_geom_torsion_site_symmetry_4
_geom_torsion_publ_flag
N1 C1 C2 C3 0.1(4) . . . . ?
C1 C2 C3 C4 -0.8(4) . . . . ?
C2 C3 C4 C5 0.9(4) . . . . ?
C3 C4 C5 N1 -0.4(4) . . . . ?
N1 C6 C7 C9 115.4(2) . . . 3 ?
N1 C6 C7 C8 -65.9(3) . . . . ?
C9 C7 C8 C9 -0.3(4) 3 . . . ?
C6 C7 C8 C9 -179.0(2) . . . . ?
C7 C8 C9 C7 0.3(4) . . . 3 ?
C2 C1 N1 C5 0.4(3) . . . . ?
C2 C1 N1 C6 -179.5(2) . . . . ?
C4 C5 N1 C1 -0.3(3) . . . . ?
C4 C5 N1 C6 179.7(2) . . . . ?
C7 C6 N1 C1 120.5(2) . . . . ?
C7 C6 N1 C5 -59.4(3) . . . . ?
